data_4325694
loop_
_publ_author_name
'Donald J. Darensbourg'
'Osit Karroonnirun'
'Stephanie J. Wilson'

_publ_section_title
;
 Ring-Opening Polymerization of Cyclic Esters and Trimethylene Carbonate
 Catalyzed by Aluminum Half-Salen Complexes
;
_journal_name_full 'Inorganic Chemistry'
_journal_page_first 6775
_journal_page_last 6787
_journal_paper_doi 10.1021/ic2008057
_journal_volume 50
_journal_year 2011
_chemical_formula_sum 'C132 H124 Al4 B2 F48 N4 O10'
_chemical_formula_weight 2967.89
_chemical_name_systematic
; 
 ? 
;
_space_group_IT_number 2
_symmetry_cell_setting triclinic
_symmetry_space_group_name_Hall '-P 1'
_symmetry_space_group_name_H-M 'P -1'
_atom_sites_solution_hydrogens geom
_atom_sites_solution_primary direct
_atom_sites_solution_secondary difmap
_audit_creation_method SHELXL-97
_cell_angle_alpha 74.59(2)
_cell_angle_beta 66.12(2)
_cell_angle_gamma 75.58(2)
_cell_formula_units_Z 1
_cell_length_a 16.202(6)
_cell_length_b 17.644(7)
_cell_length_c 18.126(6)
_cell_measurement_temperature 110(2)
_cell_volume 4509(3)
_computing_cell_refinement
;
 CELL-NOW (Sheldrick, 2003) and SAINT (BRUKER-NONIUS, 2003)'
;
_computing_data_collection 'FRAMBO (BRUKER-NONIUS, 2003)'
_computing_data_reduction 'Bruker SAINT'
_computing_molecular_graphics 'X-SEED (Barbour, 2001)'
_computing_publication_material 'Bruker SHELXTL'
_computing_structure_refinement 'SHELXL-97 (Sheldrick, 1997)'
_computing_structure_solution 'SHELXS-97 (Sheldrick, 1990)'
_diffrn_ambient_temperature 110(2)
_diffrn_measured_fraction_theta_full 'ACTA 50'
_diffrn_measured_fraction_theta_max 0.898
_diffrn_radiation_monochromator graphite
_diffrn_radiation_source 'fine-focus sealed tube'
_diffrn_radiation_type CuK\a
_diffrn_radiation_wavelength 1.54178
_diffrn_reflns_av_R_equivalents 0.1016
_diffrn_reflns_av_sigmaI/netI 0.1419
_diffrn_reflns_limit_h_max 17
_diffrn_reflns_limit_h_min -18
_diffrn_reflns_limit_k_max 19
_diffrn_reflns_limit_k_min -19
_diffrn_reflns_limit_l_max 20
_diffrn_reflns_limit_l_min -20
_diffrn_reflns_number 34543
_diffrn_reflns_theta_full 'ACTA 50'
_diffrn_reflns_theta_max 61.64
_diffrn_reflns_theta_min 2.63
_exptl_absorpt_coefficient_mu 1.077
_exptl_absorpt_correction_T_max 0.8135
_exptl_absorpt_correction_T_min 0.8135
_exptl_absorpt_correction_type multi-scan
_exptl_absorpt_process_details 'SADABS; (Sheldrick, 2006)'
_exptl_crystal_colour colorless
_exptl_crystal_density_diffrn 1.093
_exptl_crystal_description block
_exptl_crystal_F_000 1518
_exptl_crystal_size_max 0.20
_exptl_crystal_size_mid 0.20
_exptl_crystal_size_min 0.20
_platon_squeeze_details
;
;
_refine_diff_density_max 0.643
_refine_diff_density_min -0.700
_refine_diff_density_rms 0.103
_refine_ls_extinction_method none
_refine_ls_goodness_of_fit_ref 0.916
_refine_ls_hydrogen_treatment constr
_refine_ls_matrix_type full
_refine_ls_number_parameters 913
_refine_ls_number_reflns 12628
_refine_ls_number_restraints 42
_refine_ls_restrained_S_all 0.943
_refine_ls_R_factor_all 0.1486
_refine_ls_R_factor_gt 0.1010
_refine_ls_shift/su_max 0.000
_refine_ls_shift/su_mean 0.000
_refine_ls_structure_factor_coef Fsqd
_refine_ls_weighting_details 'calc w=1/[\s^2^(Fo^2^)+(0.1733P)^2^+0.0000P] where P=(Fo^2^+2Fc^2^)/3'
_refine_ls_weighting_scheme calc
_refine_ls_wR_factor_gt 0.2435
_refine_ls_wR_factor_ref 0.2762
_reflns_number_gt 6714
_reflns_number_total 12628
_reflns_threshold_expression >2sigma(I)
_cod_data_source_file ic2008057_si_002_7.cif
_cod_data_source_block trifirst
_cod_database_code 4325694

loop_
_symmetry_equiv_pos_as_xyz
'x, y, z'
'-x, -y, -z'

loop_
_atom_site_label
_atom_site_type_symbol
_atom_site_fract_x
_atom_site_fract_y
_atom_site_fract_z
_atom_site_U_iso_or_equiv
_atom_site_adp_type
_atom_site_occupancy
_atom_site_symmetry_multiplicity
_atom_site_calc_flag
_atom_site_refinement_flags
Al1 Al 0.13846(10) -0.07308(9) 0.95797(8) 0.0348(4) Uani 1 1 d .
Al2 Al 0.08232(10) 0.08371(9) 1.00383(8) 0.0366(4) Uani 1 1 d .
B1 B 0.3041(5) 0.9046(4) 0.2876(3) 0.0444(17) Uani 1 1 d .
C1 C 0.2747(4) -0.2121(3) 0.9559(3) 0.0389(13) Uani 1 1 d .
C2 C 0.3180(4) -0.1982(3) 0.8684(3) 0.0419(13) Uani 1 1 d .
C3 C 0.3920(4) -0.2540(4) 0.8279(4) 0.0524(15) Uani 1 1 d .
H3 H 0.4210 -0.2424 0.7699 0.063 Uiso 1 1 calc R
C4 C 0.4221(4) -0.3242(3) 0.8713(3) 0.0445(14) Uani 1 1 d .
C5 C 0.3754(4) -0.3374(4) 0.9582(3) 0.0486(15) Uani 1 1 d .
H5 H 0.3943 -0.3863 0.9891 0.058 Uiso 1 1 calc R
C6 C 0.3050(3) -0.2847(3) 1.0007(3) 0.0384(12) Uani 1 1 d .
C7 C 0.2606(4) -0.3038(3) 1.0964(3) 0.0477(14) Uani 1 1 d .
C8 C 0.3031(4) -0.3876(3) 1.1307(3) 0.0535(15) Uani 1 1 d .
H8A H 0.3691 -0.3899 1.1143 0.080 Uiso 1 1 calc R
H8B H 0.2921 -0.4278 1.1089 0.080 Uiso 1 1 calc R
H8C H 0.2750 -0.3982 1.1908 0.080 Uiso 1 1 calc R
C9 C 0.2785(5) -0.2447(4) 1.1330(4) 0.0582(17) Uani 1 1 d .
H9A H 0.3439 -0.2528 1.1232 0.087 Uiso 1 1 calc R
H9B H 0.2436 -0.2527 1.1923 0.087 Uiso 1 1 calc R
H9C H 0.2594 -0.1904 1.1074 0.087 Uiso 1 1 calc R
C10 C 0.1574(4) -0.3028(4) 1.1238(3) 0.0509(15) Uani 1 1 d .
H10A H 0.1293 -0.3082 1.1837 0.076 Uiso 1 1 calc R
H10B H 0.1473 -0.3473 1.1072 0.076 Uiso 1 1 calc R
H10C H 0.1297 -0.2525 1.0980 0.076 Uiso 1 1 calc R
C11 C 0.5012(4) -0.3863(4) 0.8329(4) 0.0624(17) Uani 1 1 d .
C12 C 0.5762(5) -0.3982(5) 0.8685(7) 0.093(3) Uani 1 1 d .
H12A H 0.5556 -0.4273 0.9253 0.139 Uiso 1 1 calc R
H12B H 0.5884 -0.3462 0.8675 0.139 Uiso 1 1 calc R
H12C H 0.6323 -0.4287 0.8355 0.139 Uiso 1 1 calc R
C13 C 0.4697(4) -0.4649(4) 0.8513(4) 0.0585(16) Uani 1 1 d .
H13A H 0.4464 -0.4839 0.9108 0.088 Uiso 1 1 calc R
H13B H 0.5211 -0.5038 0.8250 0.088 Uiso 1 1 calc R
H13C H 0.4209 -0.4581 0.8301 0.088 Uiso 1 1 calc R
C14 C 0.5415(6) -0.3589(5) 0.7391(6) 0.116(4) Uani 1 1 d .
H14A H 0.5872 -0.4020 0.7143 0.173 Uiso 1 1 calc R
H14B H 0.5706 -0.3121 0.7263 0.173 Uiso 1 1 calc R
H14C H 0.4925 -0.3451 0.7170 0.173 Uiso 1 1 calc R
C15 C 0.2869(4) -0.1265(3) 0.8182(3) 0.0427(13) Uani 1 1 d .
H15 H 0.3228 -0.1166 0.7613 0.051 Uiso 1 1 calc R
C16 C 0.1875(4) -0.0074(3) 0.7880(3) 0.0444(14) Uani 1 1 d .
H16A H 0.1349 -0.0165 0.7787 0.053 Uiso 1 1 calc R
H16B H 0.2383 0.0009 0.7344 0.053 Uiso 1 1 calc R
C17 C 0.1612(4) 0.0636(3) 0.8275(3) 0.0454(14) Uani 1 1 d .
H17A H 0.2162 0.0856 0.8176 0.054 Uiso 1 1 calc R
H17B H 0.1197 0.1056 0.8052 0.054 Uiso 1 1 calc R
C18 C 0.1392(4) 0.2310(3) 0.9735(3) 0.0433(13) Uani 1 1 d .
C19 C 0.1369(4) 0.2242(4) 1.0544(4) 0.0495(15) Uani 1 1 d .
C20 C 0.1446(4) 0.2900(4) 1.0809(4) 0.0598(17) Uani 1 1 d .
H20 H 0.1427 0.2832 1.1353 0.072 Uiso 1 1 calc R
C21 C 0.1546(4) 0.3626(4) 1.0309(5) 0.0610(18) Uani 1 1 d .
C22 C 0.1612(4) 0.3663(4) 0.9493(4) 0.0600(17) Uani 1 1 d .
H22 H 0.1705 0.4158 0.9127 0.072 Uiso 1 1 calc R
C23 C 0.1555(4) 0.3070(3) 0.9188(3) 0.0456(14) Uani 1 1 d .
C24 C 0.1643(4) 0.3174(4) 0.8277(4) 0.0562(16) Uani 1 1 d .
C25 C 0.1806(5) 0.4027(4) 0.7810(5) 0.075(2) Uani 1 1 d .
H25A H 0.1247 0.4406 0.8015 0.113 Uiso 1 1 calc R
H25B H 0.1967 0.4055 0.7222 0.113 Uiso 1 1 calc R
H25C H 0.2306 0.4162 0.7899 0.113 Uiso 1 1 calc R
C26 C 0.2476(4) 0.2599(4) 0.7855(4) 0.0554(16) Uani 1 1 d .
H26A H 0.3029 0.2736 0.7849 0.083 Uiso 1 1 calc R
H26B H 0.2524 0.2639 0.7290 0.083 Uiso 1 1 calc R
H26C H 0.2409 0.2054 0.8155 0.083 Uiso 1 1 calc R
C27 C 0.0771(4) 0.3027(4) 0.8236(4) 0.0603(17) Uani 1 1 d .
H27A H 0.0666 0.2483 0.8517 0.091 Uiso 1 1 calc R
H27B H 0.0840 0.3097 0.7661 0.091 Uiso 1 1 calc R
H27C H 0.0250 0.3408 0.8506 0.091 Uiso 1 1 calc R
C28 C 0.1621(5) 0.4347(4) 1.0576(5) 0.071(2) Uani 1 1 d .
C29 C 0.2508(5) 0.4651(5) 1.0002(5) 0.081(2) Uani 1 1 d .
H29A H 0.2980 0.4201 0.9815 0.121 Uiso 1 1 calc R
H29B H 0.2705 0.4922 1.0293 0.121 Uiso 1 1 calc R
H29C H 0.2409 0.5024 0.9526 0.121 Uiso 1 1 calc R
C30 C 0.0803(5) 0.5025(6) 1.0510(8) 0.125(4) Uani 1 1 d .
H30A H 0.0852 0.5191 0.9935 0.187 Uiso 1 1 calc R
H30B H 0.0823 0.5481 1.0711 0.187 Uiso 1 1 calc R
H30C H 0.0224 0.4826 1.0842 0.187 Uiso 1 1 calc R
C31 C 0.1606(6) 0.4142(6) 1.1474(6) 0.098(3) Uani 1 1 d .
H31A H 0.2035 0.3652 1.1542 0.146 Uiso 1 1 calc R
H31B H 0.0988 0.4066 1.1860 0.146 Uiso 1 1 calc R
H31C H 0.1785 0.4580 1.1584 0.146 Uiso 1 1 calc R
C32 C 0.1206(4) 0.1513(4) 1.1134(3) 0.0483(15) Uani 1 1 d .
H32 H 0.1258 0.1477 1.1646 0.058 Uiso 1 1 calc R
C33 C 0.0813(4) 0.0216(4) 1.1657(3) 0.0479(15) Uani 1 1 d .
H33A H 0.0150 0.0259 1.1986 0.057 Uiso 1 1 calc R
H33B H 0.1143 0.0163 1.2028 0.057 Uiso 1 1 calc R
C34 C 0.1131(4) -0.0501(3) 1.1249(3) 0.0454(14) Uani 1 1 d .
H34A H 0.1792 -0.0692 1.1137 0.055 Uiso 1 1 calc R
H34B H 0.0790 -0.0938 1.1608 0.055 Uiso 1 1 calc R
C35 C 0.3446(4) 0.8136(3) 0.2774(3) 0.0376(13) Uani 1 1 d .
C36 C 0.4291(4) 0.7882(4) 0.2166(3) 0.0415(14) Uani 1 1 d .
H36 H 0.4612 0.8278 0.1758 0.050 Uiso 1 1 calc R
C37 C 0.4672(4) 0.7096(4) 0.2135(3) 0.0462(14) Uani 1 1 d .
C38 C 0.4222(4) 0.6495(4) 0.2723(3) 0.0469(14) Uani 1 1 d .
H38 H 0.4485 0.5952 0.2709 0.056 Uiso 1 1 calc R
C39 C 0.3399(4) 0.6693(4) 0.3319(3) 0.0446(14) Uani 1 1 d .
C40 C 0.3032(4) 0.7499(4) 0.3358(3) 0.0483(15) Uani 1 1 d .
H40 H 0.2480 0.7622 0.3798 0.058 Uiso 1 1 calc R
C41 C 0.2921(7) 0.6069(6) 0.3945(5) 0.093(2) Uani 1 1 d U
C42 C 0.5552(4) 0.6862(4) 0.1465(4) 0.0541(16) Uani 1 1 d .
C43 C 0.3475(4) 0.9166(4) 0.3503(3) 0.0471(14) Uani 1 1 d .
C44 C 0.3014(4) 0.9003(4) 0.4365(3) 0.0546(16) Uani 1 1 d .
H44 H 0.2404 0.8899 0.4585 0.066 Uiso 1 1 calc R
C45 C 0.3438(5) 0.8995(5) 0.4885(3) 0.071(2) Uani 1 1 d .
C46 C 0.4306(5) 0.9153(4) 0.4615(4) 0.0654(19) Uani 1 1 d .
H46 H 0.4576 0.9154 0.4992 0.079 Uiso 1 1 calc R
C47 C 0.4785(4) 0.9312(4) 0.3773(3) 0.0515(15) Uani 1 1 d .
C48 C 0.4350(4) 0.9323(4) 0.3230(3) 0.0501(15) Uani 1 1 d .
H48 H 0.4676 0.9444 0.2655 0.060 Uiso 1 1 calc R
C49 C 0.5725(5) 0.9469(5) 0.3442(4) 0.072(2) Uani 1 1 d .
C50 C 0.2912(7) 0.8836(10) 0.5806(5) 0.126(5) Uani 1 1 d .
C51 C 0.1911(4) 0.9262(4) 0.3235(3) 0.0478(15) Uani 1 1 d .
C52 C 0.1311(4) 0.8797(4) 0.3253(3) 0.0454(14) Uani 1 1 d .
H52 H 0.1556 0.8311 0.3053 0.055 Uiso 1 1 calc R
C53 C 0.0376(4) 0.9028(4) 0.3555(3) 0.0505(15) Uani 1 1 d .
C54 C -0.0012(5) 0.9739(5) 0.3794(4) 0.0620(19) Uani 1 1 d .
H54 H -0.0656 0.9897 0.3972 0.074 Uiso 1 1 calc R
C55 C 0.0550(5) 1.0241(4) 0.3775(4) 0.0603(18) Uani 1 1 d .
C56 C 0.1496(4) 0.9995(4) 0.3502(3) 0.0513(16) Uani 1 1 d .
H56 H 0.1873 1.0333 0.3495 0.062 Uiso 1 1 calc R
C57 C 0.0146(5) 1.1048(5) 0.3975(4) 0.071(2) Uani 1 1 d .
C58 C -0.0218(5) 0.8497(5) 0.3579(4) 0.066(2) Uani 1 1 d .
C59 C 0.3357(3) 0.9692(3) 0.2002(3) 0.0372(12) Uani 1 1 d .
C60 C 0.3467(4) 1.0435(4) 0.1983(3) 0.0440(14) Uani 1 1 d .
H60 H 0.3400 1.0569 0.2480 0.053 Uiso 1 1 calc R
C61 C 0.3677(4) 1.1021(4) 0.1257(3) 0.0515(15) Uani 1 1 d .
C62 C 0.3751(4) 1.0857(4) 0.0523(3) 0.0464(14) Uani 1 1 d .
H62 H 0.3878 1.1249 0.0034 0.056 Uiso 1 1 calc R
C63 C 0.3635(3) 1.0124(3) 0.0521(3) 0.0374(13) Uani 1 1 d .
C64 C 0.3432(3) 0.9550(3) 0.1243(3) 0.0371(12) Uani 1 1 d .
H64 H 0.3340 0.9046 0.1223 0.044 Uiso 1 1 calc R
C65 C 0.3692(4) 0.9939(4) -0.0271(3) 0.0417(14) Uani 1 1 d .
C66 C 0.3825(7) 1.1817(5) 0.1288(4) 0.078(2) Uani 1 1 d U
F1 F 0.2017(4) 0.6217(4) 0.4132(5) 0.161(3) Uani 1 1 d U
F2 F 0.3148(5) 0.5378(3) 0.3740(3) 0.141(2) Uani 1 1 d U
F3 F 0.2988(5) 0.5959(4) 0.4642(3) 0.149(2) Uani 1 1 d U
F4 F 0.6096(2) 0.6246(2) 0.1746(2) 0.0693(10) Uani 1 1 d .
F5 F 0.5414(2) 0.6647(2) 0.0882(2) 0.0656(10) Uani 1 1 d .
F6 F 0.6044(2) 0.7465(2) 0.1082(2) 0.0594(9) Uani 1 1 d .
F7 F 0.6355(3) 0.8805(4) 0.3323(4) 0.1224(19) Uani 1 1 d .
F8 F 0.5991(3) 0.9887(4) 0.2678(3) 0.122(2) Uani 1 1 d .
F9 F 0.5941(3) 0.9781(4) 0.3898(3) 0.123(2) Uani 1 1 d .
F10 F 0.3437(4) 0.8530(5) 0.6247(2) 0.142(3) Uani 1 1 d .
F11 F 0.2366(4) 0.9477(7) 0.6093(4) 0.195(5) Uani 1 1 d .
F12 F 0.2373(5) 0.8287(6) 0.6004(2) 0.182(4) Uani 1 1 d U
F13 F -0.0695(3) 1.1118(3) 0.4541(3) 0.0855(13) Uani 1 1 d .
F14 F 0.0642(3) 1.1327(3) 0.4268(3) 0.0901(13) Uani 1 1 d .
F15 F 0.0097(4) 1.1590(3) 0.3299(2) 0.1089(17) Uani 1 1 d .
F16 F -0.0470(5) 0.7997(4) 0.4257(3) 0.143(3) Uani 1 1 d .
F17 F -0.0969(4) 0.8873(4) 0.3445(5) 0.143(2) Uani 1 1 d .
F18 F 0.0165(4) 0.8042(4) 0.2994(4) 0.127(2) Uani 1 1 d .
F19 F 0.4289(2) 1.0318(2) -0.09316(17) 0.0582(9) Uani 1 1 d .
F20 F 0.3936(2) 0.9173(2) -0.03125(18) 0.0624(10) Uani 1 1 d .
F21 F 0.2882(2) 1.0165(2) -0.03799(19) 0.0634(10) Uani 1 1 d .
F22 F 0.4400(3) 1.1757(3) 0.1638(3) 0.0954(14) Uani 1 1 d U
F23 F 0.4059(7) 1.2289(4) 0.0600(3) 0.195(4) Uani 1 1 d U
F24 F 0.3027(4) 1.2226(3) 0.1761(5) 0.139(3) Uani 1 1 d U
N1 N 0.2164(3) -0.0767(3) 0.8441(2) 0.0381(11) Uani 1 1 d .
N2 N 0.0997(3) 0.0915(3) 1.1023(3) 0.0432(11) Uani 1 1 d .
O1 O 0.2073(2) -0.1583(2) 0.99417(19) 0.0377(8) Uani 1 1 d .
O2 O 0.1150(2) 0.0358(2) 0.91571(18) 0.0377(8) Uani 1 1 d .
O3 O 0.1286(2) 0.1716(2) 0.9487(2) 0.0411(9) Uani 1 1 d .
O4 O 0.0963(2) -0.0252(2) 1.04943(17) 0.0370(8) Uani 1 1 d .
O5 O -0.0408(2) 0.1124(2) 1.03240(19) 0.0380(8) Uani 1 1 d .

loop_
_atom_site_aniso_label
_atom_site_aniso_U_11
_atom_site_aniso_U_22
_atom_site_aniso_U_33
_atom_site_aniso_U_23
_atom_site_aniso_U_13
_atom_site_aniso_U_12
Al1 0.0363(9) 0.0470(10) 0.0239(7) -0.0019(6) -0.0160(7) -0.0077(7)
Al2 0.0391(9) 0.0508(10) 0.0266(7) -0.0034(6) -0.0177(7) -0.0128(7)
B1 0.052(4) 0.069(5) 0.016(3) 0.003(3) -0.014(3) -0.026(3)
C1 0.037(3) 0.056(4) 0.028(3) -0.002(2) -0.019(3) -0.009(3)
C2 0.047(3) 0.051(4) 0.036(3) -0.008(2) -0.021(3) -0.010(3)
C3 0.047(4) 0.054(4) 0.045(3) -0.003(3) -0.010(3) -0.007(3)
C4 0.035(3) 0.050(4) 0.053(3) -0.015(3) -0.018(3) -0.005(3)
C5 0.048(3) 0.054(4) 0.046(3) 0.001(3) -0.023(3) -0.012(3)
C6 0.034(3) 0.046(3) 0.038(3) -0.005(2) -0.018(3) -0.005(2)
C7 0.064(4) 0.049(4) 0.040(3) 0.000(2) -0.036(3) -0.004(3)
C8 0.072(4) 0.051(4) 0.041(3) -0.005(3) -0.033(3) 0.004(3)
C9 0.085(5) 0.051(4) 0.060(4) -0.009(3) -0.054(4) -0.001(3)
C10 0.060(4) 0.062(4) 0.040(3) -0.002(3) -0.027(3) -0.019(3)
C11 0.062(4) 0.053(4) 0.059(4) -0.002(3) -0.015(3) -0.007(3)
C12 0.051(4) 0.076(6) 0.165(9) -0.047(6) -0.048(5) 0.006(4)
C13 0.057(4) 0.050(4) 0.073(4) -0.011(3) -0.029(3) -0.006(3)
C14 0.093(6) 0.080(6) 0.089(6) -0.006(5) 0.024(5) 0.026(5)
C15 0.037(3) 0.055(4) 0.035(3) 0.001(3) -0.017(3) -0.010(3)
C16 0.047(3) 0.051(4) 0.037(3) 0.000(2) -0.024(3) -0.005(3)
C17 0.059(4) 0.057(4) 0.023(3) 0.001(2) -0.017(3) -0.020(3)
C18 0.036(3) 0.059(4) 0.048(3) -0.018(3) -0.017(3) -0.017(3)
C19 0.037(3) 0.069(4) 0.055(4) -0.032(3) -0.018(3) -0.007(3)
C20 0.052(4) 0.079(5) 0.066(4) -0.037(4) -0.025(3) -0.009(3)
C21 0.043(4) 0.059(5) 0.095(5) -0.038(4) -0.022(4) -0.013(3)
C22 0.050(4) 0.059(4) 0.078(5) -0.024(3) -0.019(4) -0.017(3)
C23 0.039(3) 0.047(4) 0.053(3) -0.007(3) -0.014(3) -0.016(3)
C24 0.061(4) 0.069(4) 0.044(3) -0.004(3) -0.014(3) -0.034(3)
C25 0.076(5) 0.060(5) 0.085(5) -0.001(4) -0.020(4) -0.031(4)
C26 0.057(4) 0.069(4) 0.046(3) -0.011(3) -0.015(3) -0.025(3)
C27 0.050(4) 0.069(5) 0.059(4) -0.002(3) -0.016(3) -0.022(3)
C28 0.057(4) 0.082(5) 0.098(6) -0.057(4) -0.033(4) 0.004(4)
C29 0.079(5) 0.075(5) 0.106(6) -0.040(5) -0.038(5) -0.007(4)
C30 0.055(5) 0.131(8) 0.217(12) -0.123(9) -0.034(6) 0.005(5)
C31 0.098(6) 0.122(7) 0.109(7) -0.052(6) -0.044(5) -0.036(5)
C32 0.043(3) 0.073(4) 0.046(3) -0.020(3) -0.025(3) -0.014(3)
C33 0.056(4) 0.063(4) 0.037(3) 0.002(3) -0.027(3) -0.025(3)
C34 0.051(3) 0.060(4) 0.033(3) 0.006(3) -0.028(3) -0.014(3)
C35 0.040(3) 0.051(4) 0.030(3) -0.004(2) -0.020(3) -0.013(2)
C36 0.043(3) 0.060(4) 0.025(3) 0.001(2) -0.019(3) -0.013(3)
C37 0.041(3) 0.062(4) 0.034(3) -0.004(3) -0.018(3) -0.003(3)
C38 0.066(4) 0.045(4) 0.039(3) 0.000(3) -0.032(3) -0.011(3)
C39 0.049(4) 0.054(4) 0.027(3) 0.001(2) -0.010(3) -0.016(3)
C40 0.044(3) 0.075(5) 0.028(3) -0.002(3) -0.015(3) -0.018(3)
C41 0.139(5) 0.090(5) 0.059(4) 0.030(3) -0.041(4) -0.070(4)
C42 0.043(4) 0.048(4) 0.071(4) -0.011(3) -0.021(3) -0.006(3)
C43 0.044(3) 0.075(4) 0.020(3) -0.010(2) -0.006(2) -0.012(3)
C44 0.055(4) 0.091(5) 0.024(3) -0.008(3) -0.014(3) -0.026(3)
C45 0.065(5) 0.131(7) 0.027(3) -0.018(3) -0.006(3) -0.050(4)
C46 0.072(5) 0.100(6) 0.038(3) -0.013(3) -0.027(3) -0.026(4)
C47 0.052(4) 0.074(4) 0.027(3) -0.012(3) -0.005(3) -0.022(3)
C48 0.054(4) 0.070(4) 0.030(3) -0.007(3) -0.017(3) -0.013(3)
C49 0.060(5) 0.129(7) 0.041(4) -0.010(4) -0.031(3) -0.025(5)
C50 0.076(6) 0.300(15) 0.032(4) -0.024(7) -0.009(5) -0.104(9)
C51 0.056(4) 0.064(4) 0.022(3) 0.004(3) -0.014(3) -0.022(3)
C52 0.057(4) 0.051(4) 0.030(3) -0.006(2) -0.018(3) -0.009(3)
C53 0.050(4) 0.062(5) 0.031(3) 0.007(3) -0.012(3) -0.016(3)
C54 0.054(4) 0.088(6) 0.040(3) 0.005(3) -0.011(3) -0.032(4)
C55 0.077(5) 0.060(5) 0.041(3) -0.013(3) -0.025(3) 0.005(4)
C56 0.046(4) 0.080(5) 0.026(3) 0.001(3) -0.010(3) -0.024(3)
C57 0.072(5) 0.088(6) 0.030(3) -0.002(3) -0.005(4) -0.004(4)
C58 0.054(4) 0.109(6) 0.040(3) 0.002(4) -0.019(3) -0.036(4)
C59 0.037(3) 0.051(4) 0.029(3) -0.006(2) -0.016(2) -0.011(2)
C60 0.050(3) 0.059(4) 0.029(3) -0.012(2) -0.017(3) -0.009(3)
C61 0.065(4) 0.056(4) 0.039(3) 0.005(3) -0.025(3) -0.024(3)
C62 0.049(3) 0.061(4) 0.029(3) 0.008(2) -0.017(3) -0.021(3)
C63 0.038(3) 0.054(4) 0.027(3) 0.001(2) -0.017(2) -0.020(2)
C64 0.040(3) 0.047(3) 0.029(3) -0.004(2) -0.015(2) -0.014(2)
C65 0.050(4) 0.054(4) 0.025(3) -0.002(2) -0.019(3) -0.011(3)
C66 0.124(7) 0.080(6) 0.057(4) -0.003(4) -0.050(5) -0.046(5)
F1 0.095(4) 0.115(4) 0.198(6) 0.066(4) -0.019(4) -0.049(3)
F2 0.191(5) 0.090(4) 0.095(4) 0.004(3) 0.015(4) -0.078(4)
F3 0.237(6) 0.149(5) 0.063(3) 0.048(3) -0.050(3) -0.111(4)
F4 0.058(2) 0.069(3) 0.065(2) 0.0054(18) -0.0230(19) 0.0001(18)
F5 0.069(2) 0.089(3) 0.0400(18) -0.0198(17) -0.0140(17) -0.0151(19)
F6 0.0460(19) 0.062(2) 0.054(2) -0.0026(17) -0.0059(16) -0.0101(16)
F7 0.055(3) 0.124(4) 0.154(5) -0.023(4) -0.012(3) -0.001(3)
F8 0.094(3) 0.195(6) 0.085(3) 0.049(3) -0.047(3) -0.091(4)
F9 0.067(3) 0.224(6) 0.116(4) -0.096(4) -0.012(3) -0.055(3)
F10 0.122(4) 0.296(8) 0.028(2) 0.008(3) -0.037(2) -0.091(4)
F11 0.085(4) 0.435(14) 0.062(4) -0.123(6) -0.004(3) 0.007(6)
F12 0.171(5) 0.378(10) 0.028(2) 0.030(4) -0.037(3) -0.168(7)
F13 0.054(2) 0.116(4) 0.065(3) -0.027(2) -0.002(2) 0.002(2)
F14 0.084(3) 0.096(3) 0.082(3) -0.041(3) -0.010(3) -0.010(2)
F15 0.146(4) 0.083(3) 0.048(2) -0.002(2) -0.010(3) 0.013(3)
F16 0.200(6) 0.204(6) 0.073(3) 0.061(3) -0.074(4) -0.164(5)
F17 0.140(5) 0.122(4) 0.224(7) -0.001(4) -0.140(5) -0.029(4)
F18 0.122(4) 0.174(6) 0.101(4) -0.051(4) -0.004(3) -0.084(4)
F19 0.061(2) 0.084(3) 0.0279(16) 0.0044(15) -0.0121(15) -0.0330(18)
F20 0.082(3) 0.078(3) 0.0369(18) -0.0116(16) -0.0274(18) -0.019(2)
F21 0.049(2) 0.108(3) 0.0411(18) -0.0198(18) -0.0233(16) -0.0086(18)
F22 0.127(4) 0.084(3) 0.113(3) -0.005(2) -0.071(3) -0.049(3)
F23 0.452(12) 0.111(4) 0.085(4) 0.043(3) -0.122(6) -0.177(6)
F24 0.123(4) 0.080(4) 0.259(8) -0.086(5) -0.098(5) 0.013(3)
N1 0.042(3) 0.045(3) 0.026(2) 0.0055(19) -0.018(2) -0.008(2)
N2 0.039(3) 0.056(3) 0.039(2) -0.013(2) -0.017(2) -0.006(2)
O1 0.037(2) 0.050(2) 0.0291(18) 0.0004(16) -0.0180(16) -0.0104(17)
O2 0.048(2) 0.049(2) 0.0200(16) -0.0014(14) -0.0153(16) -0.0133(16)
O3 0.036(2) 0.056(2) 0.0351(19) -0.0122(17) -0.0129(17) -0.0104(17)
O4 0.042(2) 0.055(2) 0.0164(15) -0.0027(14) -0.0161(15) -0.0071(16)
O5 0.037(2) 0.056(2) 0.0310(17) -0.0040(15) -0.0192(16) -0.0176(16)

loop_
_atom_type_symbol
_atom_type_description
_atom_type_scat_dispersion_real
_atom_type_scat_dispersion_imag
_atom_type_scat_source
C C 0.0181 0.0091 'International Tables Vol C Tables 4.2.6.8 and 6.1.1.4'
H H 0.0000 0.0000 'International Tables Vol C Tables 4.2.6.8 and 6.1.1.4'
B B 0.0090 0.0039 'International Tables Vol C Tables 4.2.6.8 and 6.1.1.4'
N N 0.0311 0.0180 'International Tables Vol C Tables 4.2.6.8 and 6.1.1.4'
O O 0.0492 0.0322 'International Tables Vol C Tables 4.2.6.8 and 6.1.1.4'
F F 0.0727 0.0534 'International Tables Vol C Tables 4.2.6.8 and 6.1.1.4'
Al Al 0.2130 0.2455 'International Tables Vol C Tables 4.2.6.8 and 6.1.1.4'

loop_
_geom_angle_atom_site_label_1
_geom_angle_atom_site_label_2
_geom_angle_atom_site_label_3
_geom_angle
_geom_angle_site_symmetry_1
_geom_angle_site_symmetry_3
O1 Al1 O5 103.25(17) . 2_557
O1 Al1 O4 96.97(16) . .
O5 Al1 O4 103.84(17) 2_557 .
O1 Al1 O2 152.03(17) . .
O5 Al1 O2 104.72(16) 2_557 .
O4 Al1 O2 76.15(15) . .
O1 Al1 N1 92.06(18) . .
O5 Al1 N1 101.79(17) 2_557 .
O4 Al1 N1 150.00(19) . .
O2 Al1 N1 82.50(17) . .
O3 Al2 O5 105.53(18) . .
O3 Al2 O2 97.18(17) . .
O5 Al2 O2 103.10(16) . .
O3 Al2 O4 151.12(18) . .
O5 Al2 O4 103.34(17) . .
O2 Al2 O4 76.79(15) . .
O3 Al2 N2 91.67(19) . .
O5 Al2 N2 101.70(17) . .
O2 Al2 N2 150.29(19) . .
O4 Al2 N2 81.80(17) . .
C35 B1 C43 102.8(4) . .
C35 B1 C51 115.1(5) . .
C43 B1 C51 111.8(5) . .
C35 B1 C59 113.4(5) . .
C43 B1 C59 110.1(4) . .
C51 B1 C59 103.9(4) . .
O1 C1 C6 121.1(4) . .
O1 C1 C2 121.2(5) . .
C6 C1 C2 117.7(5) . .
C3 C2 C1 121.1(5) . .
C3 C2 C15 118.2(5) . .
C1 C2 C15 120.6(5) . .
C4 C3 C2 121.1(5) . .
C3 C4 C5 116.3(5) . .
C3 C4 C11 124.3(5) . .
C5 C4 C11 119.4(5) . .
C6 C5 C4 125.0(5) . .
C5 C6 C1 118.6(5) . .
C5 C6 C7 120.9(5) . .
C1 C6 C7 120.4(5) . .
C9 C7 C10 110.7(5) . .
C9 C7 C8 107.1(4) . .
C10 C7 C8 107.7(5) . .
C9 C7 C6 110.2(5) . .
C10 C7 C6 110.4(4) . .
C8 C7 C6 110.7(5) . .
C13 C11 C4 110.6(5) . .
C13 C11 C14 108.9(7) . .
C4 C11 C14 110.2(5) . .
C13 C11 C12 108.4(6) . .
C4 C11 C12 109.5(6) . .
C14 C11 C12 109.3(7) . .
N1 C15 C2 125.4(5) . .
N1 C16 C17 107.4(4) . .
O2 C17 C16 106.2(4) . .
O3 C18 C19 122.3(5) . .
O3 C18 C23 121.3(5) . .
C19 C18 C23 116.4(5) . .
C20 C19 C18 121.3(6) . .
C20 C19 C32 118.1(5) . .
C18 C19 C32 120.5(5) . .
C21 C20 C19 122.2(6) . .
C20 C21 C22 115.1(6) . .
C20 C21 C28 123.5(7) . .
C22 C21 C28 121.3(7) . .
C23 C22 C21 126.6(7) . .
C22 C23 C18 118.2(6) . .
C22 C23 C24 122.4(5) . .
C18 C23 C24 119.3(5) . .
C26 C24 C27 111.3(5) . .
C26 C24 C25 107.4(5) . .
C27 C24 C25 108.3(5) . .
C26 C24 C23 108.5(5) . .
C27 C24 C23 110.8(5) . .
C25 C24 C23 110.6(5) . .
C21 C28 C29 109.4(6) . .
C21 C28 C31 111.9(7) . .
C29 C28 C31 108.9(6) . .
C21 C28 C30 108.7(6) . .
C29 C28 C30 108.2(7) . .
C31 C28 C30 109.7(7) . .
N2 C32 C19 125.2(5) . .
N2 C33 C34 108.1(4) . .
O4 C34 C33 106.9(4) . .
C40 C35 C36 113.4(5) . .
C40 C35 B1 121.5(5) . .
C36 C35 B1 124.6(5) . .
C37 C36 C35 123.9(5) . .
C36 C37 C38 119.8(5) . .
C36 C37 C42 121.6(5) . .
C38 C37 C42 118.5(6) . .
C39 C38 C37 119.6(5) . .
C38 C39 C40 119.9(5) . .
C38 C39 C41 120.2(7) . .
C40 C39 C41 119.8(7) . .
C39 C40 C35 123.2(5) . .
F3 C41 F2 106.3(8) . .
F3 C41 F1 102.5(9) . .
F2 C41 F1 102.8(7) . .
F3 C41 C39 115.2(7) . .
F2 C41 C39 115.0(8) . .
F1 C41 C39 113.6(7) . .
F5 C42 F4 106.9(5) . .
F5 C42 F6 105.9(5) . .
F4 C42 F6 106.9(5) . .
F5 C42 C37 112.2(5) . .
F4 C42 C37 112.2(5) . .
F6 C42 C37 112.4(5) . .
C48 C43 C44 116.4(5) . .
C48 C43 B1 121.8(5) . .
C44 C43 B1 121.3(5) . .
C45 C44 C43 120.8(5) . .
C46 C45 C44 123.0(6) . .
C46 C45 C50 118.0(5) . .
C44 C45 C50 119.0(6) . .
C45 C46 C47 118.3(5) . .
C46 C47 C48 119.1(5) . .
C46 C47 C49 121.1(5) . .
C48 C47 C49 119.7(5) . .
C43 C48 C47 122.5(5) . .
F9 C49 F8 108.8(7) . .
F9 C49 F7 103.4(6) . .
F8 C49 F7 99.1(6) . .
F9 C49 C47 115.6(6) . .
F8 C49 C47 115.0(5) . .
F7 C49 C47 113.1(7) . .
F10 C50 F11 107.5(8) . .
F10 C50 F12 104.2(10) . .
F11 C50 F12 106.4(8) . .
F10 C50 C45 114.0(8) . .
F11 C50 C45 113.6(11) . .
F12 C50 C45 110.4(8) . .
C52 C51 C56 115.7(5) . .
C52 C51 B1 125.5(6) . .
C56 C51 B1 118.7(5) . .
C53 C52 C51 121.6(6) . .
C54 C53 C52 121.9(6) . .
C54 C53 C58 119.2(6) . .
C52 C53 C58 118.8(7) . .
C53 C54 C55 119.3(6) . .
C56 C55 C54 119.0(6) . .
C56 C55 C57 120.7(7) . .
C54 C55 C57 120.1(7) . .
C55 C56 C51 122.4(6) . .
F13 C57 F15 105.8(6) . .
F13 C57 F14 104.1(6) . .
F15 C57 F14 105.8(6) . .
F13 C57 C55 115.9(7) . .
F15 C57 C55 111.2(6) . .
F14 C57 C55 113.3(6) . .
F16 C58 F17 106.5(6) . .
F16 C58 F18 104.5(7) . .
F17 C58 F18 101.6(6) . .
F16 C58 C53 114.1(5) . .
F17 C58 C53 114.3(7) . .
F18 C58 C53 114.6(5) . .
C60 C59 C64 114.9(5) . .
C60 C59 B1 121.5(4) . .
C64 C59 B1 123.2(5) . .
C59 C60 C61 123.2(5) . .
C62 C61 C60 120.1(5) . .
C62 C61 C66 120.4(5) . .
C60 C61 C66 119.4(5) . .
C63 C62 C61 118.2(5) . .
C62 C63 C64 120.9(5) . .
C62 C63 C65 119.1(4) . .
C64 C63 C65 120.0(5) . .
C63 C64 C59 122.5(5) . .
F20 C65 F19 106.2(5) . .
F20 C65 F21 105.9(4) . .
F19 C65 F21 105.8(4) . .
F20 C65 C63 113.9(4) . .
F19 C65 C63 112.4(5) . .
F21 C65 C63 112.0(5) . .
F23 C66 F22 109.2(7) . .
F23 C66 F24 104.0(9) . .
F22 C66 F24 104.6(6) . .
F23 C66 C61 115.0(6) . .
F22 C66 C61 112.6(7) . .
F24 C66 C61 110.6(6) . .
C15 N1 C16 121.7(4) . .
C15 N1 Al1 126.9(3) . .
C16 N1 Al1 111.2(3) . .
C32 N2 C33 121.7(5) . .
C32 N2 Al2 125.9(4) . .
C33 N2 Al2 112.3(3) . .
C1 O1 Al1 132.3(3) . .
C17 O2 Al2 131.0(3) . .
C17 O2 Al1 118.0(3) . .
Al2 O2 Al1 103.98(15) . .
C18 O3 Al2 131.5(3) . .
C34 O4 Al1 131.2(3) . .
C34 O4 Al2 118.9(3) . .
Al1 O4 Al2 102.74(15) . .
Al1 O5 Al2 139.3(2) 2_557 .

loop_
_geom_bond_atom_site_label_1
_geom_bond_atom_site_label_2
_geom_bond_distance
_geom_bond_site_symmetry_2
Al1 O1 1.779(4) .
Al1 O5 1.810(4) 2_557
Al1 O4 1.862(3) .
Al1 O2 1.873(4) .
Al1 N1 1.944(4) .
Al2 O3 1.765(4) .
Al2 O5 1.817(4) .
Al2 O2 1.832(3) .
Al2 O4 1.876(4) .
Al2 N2 1.959(4) .
B1 C35 1.606(9) .
B1 C43 1.637(7) .
B1 C51 1.655(9) .
B1 C59 1.658(7) .
C1 O1 1.340(6) .
C1 C6 1.414(7) .
C1 C2 1.431(7) .
C2 C3 1.424(8) .
C2 C15 1.458(7) .
C3 C4 1.372(8) .
C4 C5 1.426(8) .
C4 C11 1.520(9) .
C5 C6 1.379(8) .
C6 C7 1.562(7) .
C7 C9 1.511(8) .
C7 C10 1.538(8) .
C7 C8 1.549(8) .
C11 C13 1.505(9) .
C11 C14 1.540(11) .
C11 C12 1.541(10) .
C15 N1 1.258(7) .
C16 N1 1.478(6) .
C16 C17 1.493(8) .
C17 O2 1.467(6) .
C18 O3 1.317(6) .
C18 C19 1.426(8) .
C18 C23 1.452(8) .
C19 C20 1.417(9) .
C19 C32 1.441(9) .
C20 C21 1.362(10) .
C21 C22 1.424(10) .
C21 C28 1.523(9) .
C22 C23 1.344(8) .
C23 C24 1.563(8) .
C24 C26 1.526(9) .
C24 C27 1.532(8) .
C24 C25 1.546(9) .
C28 C29 1.520(11) .
C28 C31 1.562(12) .
C28 C30 1.570(11) .
C32 N2 1.271(7) .
C33 N2 1.444(7) .
C33 C34 1.508(8) .
C34 O4 1.436(5) .
C35 C40 1.414(8) .
C35 C36 1.423(8) .
C36 C37 1.375(8) .
C37 C38 1.396(8) .
C37 C42 1.500(9) .
C38 C39 1.367(8) .
C39 C40 1.407(8) .
C39 C41 1.467(9) .
C41 F3 1.272(9) .
C41 F2 1.290(11) .
C41 F1 1.335(11) .
C42 F5 1.325(7) .
C42 F4 1.346(7) .
C42 F6 1.353(7) .
C43 C48 1.374(8) .
C43 C44 1.417(7) .
C44 C45 1.367(8) .
C45 C46 1.364(9) .
C45 C50 1.520(10) .
C46 C47 1.390(8) .
C47 C48 1.418(8) .
C47 C49 1.463(9) .
C49 F9 1.296(8) .
C49 F8 1.333(8) .
C49 F7 1.349(9) .
C50 F10 1.322(10) .
C50 F11 1.332(16) .
C50 F12 1.346(12) .
C51 C52 1.406(8) .
C51 C56 1.412(9) .
C52 C53 1.379(8) .
C53 C54 1.353(9) .
C53 C58 1.483(9) .
C54 C55 1.405(10) .
C55 C56 1.396(9) .
C55 C57 1.485(10) .
C57 F13 1.333(8) .
C57 F15 1.357(7) .
C57 F14 1.360(9) .
C58 F16 1.285(7) .
C58 F17 1.316(8) .
C58 F18 1.352(9) .
C59 C60 1.357(8) .
C59 C64 1.414(7) .
C60 C61 1.416(7) .
C61 C62 1.389(8) .
C61 C66 1.501(10) .
C62 C63 1.353(8) .
C63 C64 1.400(7) .
C63 C65 1.517(7) .
C65 F20 1.324(7) .
C65 F19 1.332(6) .
C65 F21 1.352(6) .
C66 F23 1.271(8) .
C66 F22 1.293(8) .
C66 F24 1.375(10) .
O5 Al1 1.811(4) 2_557

loop_
_geom_torsion_atom_site_label_1
_geom_torsion_atom_site_label_2
_geom_torsion_atom_site_label_3
_geom_torsion_atom_site_label_4
_geom_torsion
_geom_torsion_site_symmetry_1
_geom_torsion_site_symmetry_4
O1 C1 C2 C3 177.5(5) . .
C6 C1 C2 C3 -3.0(8) . .
O1 C1 C2 C15 -2.7(7) . .
C6 C1 C2 C15 176.7(5) . .
C1 C2 C3 C4 2.4(8) . .
C15 C2 C3 C4 -177.3(5) . .
C2 C3 C4 C5 -0.1(8) . .
C2 C3 C4 C11 -179.3(6) . .
C3 C4 C5 C6 -1.6(8) . .
C11 C4 C5 C6 177.6(5) . .
C4 C5 C6 C1 0.9(8) . .
C4 C5 C6 C7 -177.8(5) . .
O1 C1 C6 C5 -179.2(5) . .
C2 C1 C6 C5 1.3(7) . .
O1 C1 C6 C7 -0.4(7) . .
C2 C1 C6 C7 -179.9(5) . .
C5 C6 C7 C9 115.1(6) . .
C1 C6 C7 C9 -63.6(6) . .
C5 C6 C7 C10 -122.3(5) . .
C1 C6 C7 C10 59.0(7) . .
C5 C6 C7 C8 -3.1(7) . .
C1 C6 C7 C8 178.2(5) . .
C3 C4 C11 C13 -120.7(6) . .
C5 C4 C11 C13 60.2(7) . .
C3 C4 C11 C14 -0.2(9) . .
C5 C4 C11 C14 -179.4(7) . .
C3 C4 C11 C12 120.0(7) . .
C5 C4 C11 C12 -59.2(7) . .
C3 C2 C15 N1 171.5(5) . .
C1 C2 C15 N1 -8.2(8) . .
N1 C16 C17 O2 -37.9(5) . .
O3 C18 C19 C20 -177.2(5) . .
C23 C18 C19 C20 3.7(8) . .
O3 C18 C19 C32 -1.4(8) . .
C23 C18 C19 C32 179.6(5) . .
C18 C19 C20 C21 -0.1(9) . .
C32 C19 C20 C21 -176.0(6) . .
C19 C20 C21 C22 -2.9(9) . .
C19 C20 C21 C28 179.4(6) . .
C20 C21 C22 C23 2.3(10) . .
C28 C21 C22 C23 -179.9(6) . .
C21 C22 C23 C18 1.4(10) . .
C21 C22 C23 C24 -179.6(6) . .
O3 C18 C23 C22 176.7(5) . .
C19 C18 C23 C22 -4.3(8) . .
O3 C18 C23 C24 -2.3(8) . .
C19 C18 C23 C24 176.7(5) . .
C22 C23 C24 C26 118.1(6) . .
C18 C23 C24 C26 -62.9(6) . .
C22 C23 C24 C27 -119.6(6) . .
C18 C23 C24 C27 59.4(7) . .
C22 C23 C24 C25 0.5(8) . .
C18 C23 C24 C25 179.5(5) . .
C20 C21 C28 C29 122.9(7) . .
C22 C21 C28 C29 -54.7(8) . .
C20 C21 C28 C31 2.1(9) . .
C22 C21 C28 C31 -175.5(6) . .
C20 C21 C28 C30 -119.2(8) . .
C22 C21 C28 C30 63.2(9) . .
C20 C19 C32 N2 169.7(6) . .
C18 C19 C32 N2 -6.2(9) . .
N2 C33 C34 O4 -34.8(6) . .
C43 B1 C35 C40 82.8(5) . .
C51 B1 C35 C40 -39.0(6) . .
C59 B1 C35 C40 -158.4(4) . .
C43 B1 C35 C36 -89.3(5) . .
C51 B1 C35 C36 149.0(4) . .
C59 B1 C35 C36 29.5(6) . .
C40 C35 C36 C37 0.8(6) . .
B1 C35 C36 C37 173.4(4) . .
C35 C36 C37 C38 0.2(7) . .
C35 C36 C37 C42 178.0(5) . .
C36 C37 C38 C39 0.8(7) . .
C42 C37 C38 C39 -177.1(5) . .
C37 C38 C39 C40 -2.8(7) . .
C37 C38 C39 C41 -179.6(6) . .
C38 C39 C40 C35 4.0(7) . .
C41 C39 C40 C35 -179.2(5) . .
C36 C35 C40 C39 -2.9(7) . .
B1 C35 C40 C39 -175.7(4) . .
C38 C39 C41 F3 101.9(10) . .
C40 C39 C41 F3 -74.8(11) . .
C38 C39 C41 F2 -22.2(10) . .
C40 C39 C41 F2 161.0(7) . .
C38 C39 C41 F1 -140.2(8) . .
C40 C39 C41 F1 43.0(10) . .
C36 C37 C42 F5 -99.6(6) . .
C38 C37 C42 F5 78.3(6) . .
C36 C37 C42 F4 140.1(5) . .
C38 C37 C42 F4 -42.1(7) . .
C36 C37 C42 F6 19.6(7) . .
C38 C37 C42 F6 -162.6(5) . .
C35 B1 C43 C48 81.4(6) . .
C51 B1 C43 C48 -154.6(5) . .
C59 B1 C43 C48 -39.7(8) . .
C35 B1 C43 C44 -89.6(7) . .
C51 B1 C43 C44 34.3(8) . .
C59 B1 C43 C44 149.3(6) . .
C48 C43 C44 C45 -0.9(10) . .
B1 C43 C44 C45 170.6(7) . .
C43 C44 C45 C46 1.1(12) . .
C43 C44 C45 C50 178.6(9) . .
C44 C45 C46 C47 -1.4(12) . .
C50 C45 C46 C47 -178.9(9) . .
C45 C46 C47 C48 1.5(10) . .
C45 C46 C47 C49 -178.7(7) . .
C44 C43 C48 C47 1.1(9) . .
B1 C43 C48 C47 -170.4(6) . .
C46 C47 C48 C43 -1.4(10) . .
C49 C47 C48 C43 178.8(6) . .
C46 C47 C49 F9 -28.4(11) . .
C48 C47 C49 F9 151.5(7) . .
C46 C47 C49 F8 -156.5(7) . .
C48 C47 C49 F8 23.4(11) . .
C46 C47 C49 F7 90.6(8) . .
C48 C47 C49 F7 -89.5(7) . .
C46 C45 C50 F10 -28.0(16) . .
C44 C45 C50 F10 154.3(9) . .
C46 C45 C50 F11 95.6(9) . .
C44 C45 C50 F11 -82.0(10) . .
C46 C45 C50 F12 -144.9(9) . .
C44 C45 C50 F12 37.5(15) . .
C35 B1 C51 C52 -17.0(6) . .
C43 B1 C51 C52 -133.7(5) . .
C59 B1 C51 C52 107.6(5) . .
C35 B1 C51 C56 167.2(4) . .
C43 B1 C51 C56 50.5(6) . .
C59 B1 C51 C56 -68.2(5) . .
C56 C51 C52 C53 -3.3(7) . .
B1 C51 C52 C53 -179.2(5) . .
C51 C52 C53 C54 4.9(8) . .
C51 C52 C53 C58 -178.2(5) . .
C52 C53 C54 C55 -3.4(8) . .
C58 C53 C54 C55 179.7(5) . .
C53 C54 C55 C56 0.7(8) . .
C53 C54 C55 C57 175.5(5) . .
C54 C55 C56 C51 0.7(8) . .
C57 C55 C56 C51 -174.2(5) . .
C52 C51 C56 C55 0.6(7) . .
B1 C51 C56 C55 176.8(5) . .
C56 C55 C57 F13 -151.6(6) . .
C54 C55 C57 F13 33.6(8) . .
C56 C55 C57 F15 87.6(8) . .
C54 C55 C57 F15 -87.2(8) . .
C56 C55 C57 F14 -31.3(8) . .
C54 C55 C57 F14 153.9(5) . .
C54 C53 C58 F16 -91.6(8) . .
C52 C53 C58 F16 91.5(8) . .
C54 C53 C58 F17 31.3(8) . .
C52 C53 C58 F17 -145.7(6) . .
C54 C53 C58 F18 148.0(6) . .
C52 C53 C58 F18 -29.0(8) . .
C35 B1 C59 C60 -148.9(5) . .
C43 B1 C59 C60 -34.4(7) . .
C51 B1 C59 C60 85.4(6) . .
C35 B1 C59 C64 38.5(7) . .
C43 B1 C59 C64 153.0(5) . .
C51 B1 C59 C64 -87.2(6) . .
C64 C59 C60 C61 -2.5(8) . .
B1 C59 C60 C61 -175.6(5) . .
C59 C60 C61 C62 2.2(9) . .
C59 C60 C61 C66 -177.5(6) . .
C60 C61 C62 C63 -1.3(9) . .
C66 C61 C62 C63 178.3(6) . .
C61 C62 C63 C64 1.0(8) . .
C61 C62 C63 C65 178.7(5) . .
C62 C63 C64 C59 -1.5(8) . .
C65 C63 C64 C59 -179.1(5) . .
C60 C59 C64 C63 2.1(8) . .
B1 C59 C64 C63 175.2(5) . .
C62 C63 C65 F20 154.2(5) . .
C64 C63 C65 F20 -28.1(7) . .
C62 C63 C65 F19 33.4(7) . .
C64 C63 C65 F19 -148.9(5) . .
C62 C63 C65 F21 -85.6(6) . .
C64 C63 C65 F21 92.0(6) . .
C62 C61 C66 F23 -3.3(12) . .
C60 C61 C66 F23 176.3(8) . .
C62 C61 C66 F22 -129.3(7) . .
C60 C61 C66 F22 50.4(10) . .
C62 C61 C66 F24 114.1(7) . .
C60 C61 C66 F24 -66.2(8) . .
C2 C15 N1 C16 -177.0(5) . .
C2 C15 N1 Al1 8.3(8) . .
C17 C16 N1 C15 -135.7(5) . .
C17 C16 N1 Al1 39.7(5) . .
O1 Al1 N1 C15 0.3(5) . .
O5 Al1 N1 C15 -103.7(5) 2_557 .
O4 Al1 N1 C15 108.1(5) . .
O2 Al1 N1 C15 152.8(5) . .
O1 Al1 N1 C16 -174.8(3) . .
O5 Al1 N1 C16 81.2(4) 2_557 .
O4 Al1 N1 C16 -67.1(5) . .
O2 Al1 N1 C16 -22.4(3) . .
C19 C32 N2 C33 -177.9(5) . .
C19 C32 N2 Al2 -1.1(8) . .
C34 C33 N2 C32 -147.1(5) . .
C34 C33 N2 Al2 35.8(5) . .
O3 Al2 N2 C32 11.2(5) . .
O5 Al2 N2 C32 -95.1(5) . .
O2 Al2 N2 C32 118.8(5) . .
O4 Al2 N2 C32 162.9(5) . .
O3 Al2 N2 C33 -171.8(4) . .
O5 Al2 N2 C33 81.9(4) . .
O2 Al2 N2 C33 -64.2(6) . .
O4 Al2 N2 C33 -20.1(4) . .
C6 C1 O1 Al1 -165.4(4) . .
C2 C1 O1 Al1 14.1(7) . .
O5 Al1 O1 C1 90.8(4) 2_557 .
O4 Al1 O1 C1 -163.1(4) . .
O2 Al1 O1 C1 -89.6(5) . .
N1 Al1 O1 C1 -11.8(4) . .
C16 C17 O2 Al2 167.7(3) . .
C16 C17 O2 Al1 22.0(5) . .
O3 Al2 O2 C17 -2.3(4) . .
O5 Al2 O2 C17 105.6(4) . .
O4 Al2 O2 C17 -153.5(4) . .
N2 Al2 O2 C17 -108.5(5) . .
O3 Al2 O2 Al1 146.88(17) . .
O5 Al2 O2 Al1 -105.28(18) . .
O4 Al2 O2 Al1 -4.40(16) . .
N2 Al2 O2 Al1 40.6(4) . .
O1 Al1 O2 C17 79.9(5) . .
O5 Al1 O2 C17 -100.6(3) 2_557 .
O4 Al1 O2 C17 158.4(3) . .
N1 Al1 O2 C17 -0.3(3) . .
O1 Al1 O2 Al2 -74.1(4) . .
O5 Al1 O2 Al2 105.40(18) 2_557 .
O4 Al1 O2 Al2 4.44(16) . .
N1 Al1 O2 Al2 -154.32(19) . .
C19 C18 O3 Al2 18.3(8) . .
C23 C18 O3 Al2 -162.8(4) . .
O5 Al2 O3 C18 82.5(5) . .
O2 Al2 O3 C18 -171.7(4) . .
O4 Al2 O3 C18 -96.1(5) . .
N2 Al2 O3 C18 -20.1(5) . .
C33 C34 O4 Al1 165.5(3) . .
C33 C34 O4 Al2 20.6(5) . .
O1 Al1 O4 C34 -0.8(4) . .
O5 Al1 O4 C34 104.8(4) 2_557 .
O2 Al1 O4 C34 -153.2(4) . .
N1 Al1 O4 C34 -107.3(5) . .
O1 Al1 O4 Al2 148.10(17) . .
O5 Al1 O4 Al2 -106.36(18) 2_557 .
O2 Al1 O4 Al2 -4.32(16) . .
N1 Al1 O4 Al2 41.6(4) . .
O3 Al2 O4 C34 77.2(5) . .
O5 Al2 O4 C34 -101.4(4) . .
O2 Al2 O4 C34 158.0(4) . .
N2 Al2 O4 C34 -1.2(4) . .
O3 Al2 O4 Al1 -76.4(4) . .
O5 Al2 O4 Al1 104.98(17) . .
O2 Al2 O4 Al1 4.40(16) . .
N2 Al2 O4 Al1 -154.9(2) . .
O3 Al2 O5 Al1 141.9(3) . 2_557
O2 Al2 O5 Al1 40.5(3) . 2_557
O4 Al2 O5 Al1 -38.8(3) . 2_557
N2 Al2 O5 Al1 -123.0(3) . 2_557

loop_
_platon_squeeze_void_nr
_platon_squeeze_void_average_x
_platon_squeeze_void_average_y
_platon_squeeze_void_average_z
_platon_squeeze_void_volume
_platon_squeeze_void_count_electrons
_platon_squeeze_void_content
1 -0.073 0.500 0.500 1593 659 ' '
